data_2008029
loop_
_publ_author_name
'Bolte, Michael'
'Bauch, Christian'

_publ_section_title
;
 2-Methoxynaphthalene at 173K
;
_journal_issue 12
_journal_name_full 'Acta Crystallographica Section C'
_journal_page_first 1862
_journal_page_last 1863
_journal_paper_doi 10.1107/S0108270198009330
_journal_volume 54
_journal_year 1998
_chemical_formula_sum 'C11 H10 O'
_chemical_formula_weight 158.19
_chemical_name_systematic
;
 2-Methoxynaphthalene
;
_space_group_IT_number 14
_symmetry_cell_setting monoclinic
_symmetry_space_group_name_Hall '-P 2ybc'
_symmetry_space_group_name_H-M 'P 1 21/c 1'
_audit_creation_method SHELXL97
_cell_angle_alpha 90.00
_cell_angle_beta 95.460(10)
_cell_angle_gamma 90.00
_cell_formula_units_Z 4
_cell_length_a 17.1040(10)
_cell_length_b 6.0120(10)
_cell_length_c 8.1100(10)
_cell_measurement_reflns_used 8192
_cell_measurement_temperature 173(2)
_cell_measurement_theta_max 25
_cell_measurement_theta_min 1
_cell_volume 830.16(18)
_computing_cell_refinement SMART
_computing_data_collection 'SMART (Siemens, 1995)'
_computing_data_reduction 'SAINT (Siemens, 1995)'
_computing_molecular_graphics 'PLUTON (Spek, 1990)'
_computing_structure_refinement 'SHELXL97 (Sheldrick, 1997b)'
_computing_structure_solution 'SHELXS97 (Sheldrick, 1997a)'
_diffrn_ambient_temperature 173(2)
_diffrn_measured_fraction_theta_full 0.943
_diffrn_measured_fraction_theta_max 0.943
_diffrn_measurement_device_type 'Siemens CCD three-circle'
_diffrn_measurement_method \w
_diffrn_radiation_monochromator graphite
_diffrn_radiation_source 'fine-focus sealed tube'
_diffrn_radiation_type MoK\a
_diffrn_radiation_wavelength 0.71073
_diffrn_reflns_av_R_equivalents 0.018
_diffrn_reflns_av_sigmaI/netI 0.012
_diffrn_reflns_limit_h_max 22
_diffrn_reflns_limit_h_min -22
_diffrn_reflns_limit_k_max 8
_diffrn_reflns_limit_k_min -7
_diffrn_reflns_limit_l_max 10
_diffrn_reflns_limit_l_min -10
_diffrn_reflns_number 15038
_diffrn_reflns_theta_full 28.95
_diffrn_reflns_theta_max 28.95
_diffrn_reflns_theta_min 2.39
_diffrn_standards_decay_% 0
_diffrn_standards_interval_time 1320
_diffrn_standards_number 1310
_exptl_absorpt_coefficient_mu 0.080
_exptl_absorpt_correction_T_max 0.984
_exptl_absorpt_correction_T_min 0.939
_exptl_absorpt_correction_type 'SADABS (Sheldrick, 1996)'
_exptl_crystal_colour colourless
_exptl_crystal_density_diffrn 1.266
_exptl_crystal_density_method 'not measured'
_exptl_crystal_description plate
_exptl_crystal_F_000 336
_exptl_crystal_size_max 0.80
_exptl_crystal_size_mid 0.65
_exptl_crystal_size_min 0.20
_refine_diff_density_max 0.266
_refine_diff_density_min -0.212
_refine_ls_extinction_method none
_refine_ls_goodness_of_fit_ref 1.072
_refine_ls_hydrogen_treatment H_atoms:_see_below
_refine_ls_matrix_type full
_refine_ls_number_parameters 109
_refine_ls_number_reflns 2075
_refine_ls_number_restraints 0
_refine_ls_restrained_S_all 1.072
_refine_ls_R_factor_all 0.046
_refine_ls_R_factor_gt 0.038
_refine_ls_shift/su_max <0.001
_refine_ls_shift/su_mean 0.000
_refine_ls_structure_factor_coef Fsqd
_refine_ls_weighting_details 'calc w = 1/[\s^2^(Fo^2^)+(0.0640P)^2^+0.1403P] where P=(Fo^2^+2Fc^2^)/3'
_refine_ls_weighting_scheme calc
_refine_ls_wR_factor_ref 0.112
_reflns_number_gt 1734
_reflns_number_total 2075
_reflns_threshold_expression I>2\s(I)
_cod_data_source_file sk1220.cif
_cod_data_source_block p9
_cod_depositor_comments
;
The following automatic conversions were performed:
'_symmetry_cell_setting' value 'Monoclinic' changed to 'monoclinic'
according to '/home/saulius/struct/CIF-dictionaries/cif_core.dic'
dictionary named 'cif_core.dic' version 2.4.1 from 2010-06-29.

Automatic conversion script
Id: cif_fix_enum 1527 2010-12-29 10:47:43Z saulius 

The following automatic conversions were performed:

'_symmetry_cell_setting' value 'Monoclinic' changed to 'monoclinic'
according to /home/saulius/struct/CIF-dictionaries/cif_core.dic
dictionary named 'cif_core.dic' version 2.4.1 from 2010-06-29.

Automatic conversion script
Id: cif_fix_values 1715 2011-07-08 13:25:40Z adriana 
;
_cod_original_sg_symbol_H-M 'P 21/c'
_cod_database_code 2008029
_cod_database_fobs_code 2008029

loop_
_symmetry_equiv_pos_as_xyz
'x, y, z'
'-x, y+1/2, -z+1/2'
'-x, -y, -z'
'x, -y-1/2, z-1/2'

loop_
_atom_site_label
_atom_site_fract_x
_atom_site_fract_y
_atom_site_fract_z
_atom_site_U_iso_or_equiv
_atom_site_adp_type
_atom_site_calc_flag
_atom_site_refinement_flags
_atom_site_occupancy
_atom_site_disorder_assembly
_atom_site_disorder_group
_atom_site_type_symbol
C1 0.30481(5) 0.33990(16) 0.22784(11) 0.0219(2) Uani d . 1 . . C
H1 0.3276 0.2031 0.2662 0.026 Uiso calc R 1 . . H
C2 0.34674(5) 0.48546(17) 0.13895(11) 0.0231(2) Uani d . 1 . . C
O2 0.42141(4) 0.44905(13) 0.09527(9) 0.0311(2) Uani d . 1 . . O
C21 0.45966(6) 0.2495(2) 0.15334(16) 0.0376(3) Uani d . 1 . . C
H21A 0.5120 0.2426 0.1140 0.056 Uiso calc R 1 . . H
H21B 0.4287 0.1209 0.1112 0.056 Uiso calc R 1 . . H
H21C 0.4645 0.2478 0.2747 0.056 Uiso calc R 1 . . H
C3 0.31366(6) 0.69200(17) 0.08246(12) 0.0256(2) Uani d . 1 . . C
H3 0.3432 0.7903 0.0208 0.031 Uiso calc R 1 . . H
C4 0.23973(6) 0.74968(16) 0.11628(11) 0.0235(2) Uani d . 1 . . C
H4 0.2186 0.8891 0.0795 0.028 Uiso calc R 1 . . H
C5 0.19379(5) 0.60324(15) 0.20624(11) 0.0206(2) Uani d . 1 . . C
C6 0.11621(6) 0.65740(17) 0.24053(12) 0.0257(2) Uani d . 1 . . C
H6 0.0938 0.7954 0.2036 0.031 Uiso calc R 1 . . H
C7 0.07307(6) 0.51243(19) 0.32665(13) 0.0287(2) Uani d . 1 . . C
H7 0.0213 0.5508 0.3492 0.034 Uiso calc R 1 . . H
C8 0.10573(6) 0.30625(18) 0.38171(12) 0.0274(2) Uani d . 1 . . C
H8 0.0757 0.2066 0.4410 0.033 Uiso calc R 1 . . H
C9 0.18062(6) 0.24901(16) 0.35007(11) 0.0232(2) Uani d . 1 . . C
H9 0.2018 0.1098 0.3874 0.028 Uiso calc R 1 . . H
C10 0.22691(5) 0.39616(15) 0.26188(10) 0.0197(2) Uani d . 1 . . C

loop_
_atom_site_aniso_label
_atom_site_aniso_U_11
_atom_site_aniso_U_22
_atom_site_aniso_U_33
_atom_site_aniso_U_12
_atom_site_aniso_U_13
_atom_site_aniso_U_23
C1 0.0240(4) 0.0204(5) 0.0213(4) 0.0014(3) 0.0016(3) 0.0004(4)
C2 0.0222(4) 0.0255(5) 0.0218(4) -0.0013(4) 0.0028(3) -0.0022(4)
O2 0.0229(4) 0.0337(4) 0.0379(4) -0.0003(3) 0.0092(3) 0.0032(3)
C21 0.0279(5) 0.0392(6) 0.0468(6) 0.0080(4) 0.0094(4) 0.0042(5)
C3 0.0297(5) 0.0234(5) 0.0241(5) -0.0054(4) 0.0049(4) 0.0022(4)
C4 0.0308(5) 0.0187(5) 0.0208(4) -0.0004(4) 0.0012(3) 0.0016(3)
C5 0.0241(4) 0.0205(5) 0.0171(4) -0.0002(3) 0.0012(3) -0.0010(3)
C6 0.0259(5) 0.0256(5) 0.0252(5) 0.0040(4) 0.0009(3) -0.0005(4)
C7 0.0224(4) 0.0360(6) 0.0281(5) 0.0010(4) 0.0047(3) -0.0027(4)
C8 0.0277(5) 0.0310(5) 0.0241(5) -0.0064(4) 0.0060(4) 0.0003(4)
C9 0.0288(5) 0.0212(5) 0.0195(4) -0.0021(4) 0.0023(3) 0.0012(3)
C10 0.0234(4) 0.0200(5) 0.0157(4) -0.0014(3) 0.0014(3) -0.0014(3)

loop_
_atom_type_symbol
_atom_type_description
_atom_type_scat_dispersion_real
_atom_type_scat_dispersion_imag
_atom_type_scat_source
C C 0.0033 0.0016 'International Tables Vol C Tables 4.2.6.8 and 6.1.1.4'
H H 0.0000 0.0000 'International Tables Vol C Tables 4.2.6.8 and 6.1.1.4'
O O 0.0106 0.0060 'International Tables Vol C Tables 4.2.6.8 and 6.1.1.4'

loop_
_geom_angle_atom_site_label_1
_geom_angle_atom_site_label_2
_geom_angle_atom_site_label_3
_geom_angle
_geom_angle_publ_flag
C2 C1 C10 119.53(9) ?
O2 C2 C1 125.18(9) y
O2 C2 C3 114.01(8) y
C1 C2 C3 120.80(9) y
C2 O2 C21 117.22(8) y
C4 C3 C2 120.35(9) ?
C3 C4 C5 120.82(9) ?
C6 C5 C10 119.33(9) ?
C6 C5 C4 121.97(9) ?
C10 C5 C4 118.69(8) ?
C7 C6 C5 120.74(9) ?
C6 C7 C8 120.06(9) ?
C9 C8 C7 120.52(9) ?
C8 C9 C10 120.72(9) ?
C5 C10 C9 118.62(8) ?
C5 C10 C1 119.79(8) ?
C9 C10 C1 121.59(9) ?

loop_
_geom_bond_atom_site_label_1
_geom_bond_atom_site_label_2
_geom_bond_site_symmetry_2
_geom_bond_distance
_geom_bond_publ_flag
C1 C2 . 1.3778(13) ?
C1 C10 . 1.4268(12) ?
C2 O2 . 1.3749(11) y
C2 C3 . 1.4222(14) ?
O2 C21 . 1.4250(14) y
C3 C4 . 1.3639(14) ?
C4 C5 . 1.4261(13) ?
C5 C6 . 1.4193(13) ?
C5 C10 . 1.4233(13) ?
C6 C7 . 1.3748(15) ?
C7 C8 . 1.4144(15) ?
C8 C9 . 1.3739(14) ?
C9 C10 . 1.4244(13) ?

loop_
_geom_torsion_atom_site_label_1
_geom_torsion_atom_site_label_2
_geom_torsion_atom_site_label_3
_geom_torsion_atom_site_label_4
_geom_torsion
C10 C1 C2 O2 -178.64(8)
C10 C1 C2 C3 0.73(14)
C1 C2 O2 C21 -3.09(14)
C3 C2 O2 C21 177.49(9)
O2 C2 C3 C4 179.74(8)
C1 C2 C3 C4 0.30(14)
C2 C3 C4 C5 -1.02(14)
C3 C4 C5 C6 -178.85(8)
C3 C4 C5 C10 0.69(14)
C10 C5 C6 C7 0.06(14)
C4 C5 C6 C7 179.59(9)
C5 C6 C7 C8 -0.23(15)
C6 C7 C8 C9 0.09(15)
C7 C8 C9 C10 0.23(14)
C6 C5 C10 C9 0.25(13)
C4 C5 C10 C9 -179.29(8)
C6 C5 C10 C1 179.90(8)
C4 C5 C10 C1 0.35(13)
C8 C9 C10 C5 -0.40(13)
C8 C9 C10 C1 179.97(8)
C2 C1 C10 C5 -1.05(13)
C2 C1 C10 C9 178.58(8)

loop_
_cod_related_entry_id
_cod_related_entry_database
_cod_related_entry_code
1 ChemSpider 6852
